data_4340268
loop_
_publ_author_name
'Wilder, Corey B.'
'Reitfort, Laurel L.'
'Abboud, Khalil A.'
'McElwee-White, Lisa'

_publ_section_title
;
 Synthesis and structural investigation of tungsten imido amidinate and
 guanidinate complexes.
;
_journal_issue 1
_journal_name_full 'Inorganic chemistry'
_journal_page_first 263
_journal_page_last 268
_journal_paper_doi 10.1021/ic051497m
_journal_volume 45
_journal_year 2006
_chemical_formula_sum 'C12 H27 Cl3 N4 W'
_chemical_formula_weight 517.58
_chemical_name_systematic
; 
 ? 
;
_space_group_IT_number 2
_symmetry_cell_setting triclinic
_symmetry_space_group_name_Hall '-P 1'
_symmetry_space_group_name_H-M 'P -1'
_atom_sites_solution_hydrogens geom
_atom_sites_solution_primary direct
_atom_sites_solution_secondary difmap
_audit_creation_method SHELXL-97
_cell_angle_alpha 93.063(2)
_cell_angle_beta 101.094(2)
_cell_angle_gamma 116.862(2)
_cell_formula_units_Z 2
_cell_length_a 8.4844(7)
_cell_length_b 8.8717(8)
_cell_length_c 14.8556(13)
_cell_measurement_reflns_used 58
_cell_measurement_temperature 173(2)
_cell_measurement_theta_max 28.0
_cell_measurement_theta_min 2.0
_cell_volume 966.23(15)
_computing_cell_refinement 'Bruker SMART & SAINT (Bruker 1998)'
_computing_data_collection 'Bruker SMART (Bruker 1998)'
_computing_data_reduction 'Bruker SHELXTL (Bruker 2000)'
_computing_molecular_graphics 'Bruker SHELXTL'
_computing_publication_material 'Bruker SHELXTL'
_computing_structure_refinement 'Bruker SHELXTL'
_computing_structure_solution 'Bruker SHELXTL'
_diffrn_ambient_temperature 173(2)
_diffrn_measured_fraction_theta_full 0.836
_diffrn_measured_fraction_theta_max 0.836
_diffrn_measurement_device_type 'SMART CCD area detector'
_diffrn_measurement_method '\w scans'
_diffrn_radiation_monochromator graphite
_diffrn_radiation_source 'normal-focus sealed tube'
_diffrn_radiation_type MoK\a
_diffrn_radiation_wavelength 0.71073
_diffrn_reflns_av_R_equivalents 0.0465
_diffrn_reflns_av_sigmaI/netI 0.0592
_diffrn_reflns_limit_h_max 9
_diffrn_reflns_limit_h_min -9
_diffrn_reflns_limit_k_max 9
_diffrn_reflns_limit_k_min -9
_diffrn_reflns_limit_l_max 16
_diffrn_reflns_limit_l_min -16
_diffrn_reflns_number 6201
_diffrn_reflns_theta_full 24.60
_diffrn_reflns_theta_max 24.60
_diffrn_reflns_theta_min 1.42
_diffrn_standards_decay_% none
_diffrn_standards_number 0
_exptl_absorpt_coefficient_mu 6.389
_exptl_absorpt_correction_T_max 0.9390
_exptl_absorpt_correction_T_min 0.6490
_exptl_absorpt_correction_type integration
_exptl_absorpt_process_details 'based on measured indexed crystal faces, SHELXTL (Bruker 1998)'
_exptl_crystal_colour orange
_exptl_crystal_density_diffrn 1.779
_exptl_crystal_density_meas 0
_exptl_crystal_density_method 'not measured'
_exptl_crystal_description plates
_exptl_crystal_F_000 504
_exptl_crystal_size_max 0.06
_exptl_crystal_size_mid 0.05
_exptl_crystal_size_min 0.01
_refine_diff_density_max 0.757
_refine_diff_density_min -0.694
_refine_diff_density_rms 0.112
_refine_ls_extinction_method none
_refine_ls_goodness_of_fit_ref 0.935
_refine_ls_hydrogen_treatment constr
_refine_ls_matrix_type full
_refine_ls_number_parameters 189
_refine_ls_number_reflns 2732
_refine_ls_number_restraints 1
_refine_ls_restrained_S_all 0.935
_refine_ls_R_factor_all 0.0361
_refine_ls_R_factor_gt 0.0264
_refine_ls_shift/su_max 0.014
_refine_ls_shift/su_mean 0.001
_refine_ls_structure_factor_coef Fsqd
_refine_ls_weighting_details 'calc w=1/[\s^2^(Fo^2^)+(0.0187P)^2^] where P=(Fo^2^+2Fc^2^)/3'
_refine_ls_weighting_scheme calc
_refine_ls_wR_factor_gt 0.0487
_refine_ls_wR_factor_ref 0.0502
_reflns_number_gt 2299
_reflns_number_total 2732
_reflns_threshold_expression I>2\s(I)
_cod_data_source_file ic051497msi20050901_115020.cif
_cod_data_source_block 3
_cod_depositor_comments
;
The following automatic conversions were performed:

'_symmetry_cell_setting' value 'Triclinic' changed to 'triclinic'
according to
/usr/data/users/saulius/automatic-downloads/retrospective/ACS/lib/dictionaries/cif_core.dic
dictionary named 'cif_core.dic' version 2.4.2 from 2011-04-26.

Automatic conversion script
Id: cif_fix_values 2281 2013-09-26 08:29:07Z andrius 
;
_cod_original_sg_symbol_H-M P-1
_cod_database_code 4340268

loop_
_symmetry_equiv_pos_as_xyz
'x, y, z'
'-x, -y, -z'

loop_
_atom_site_label
_atom_site_type_symbol
_atom_site_fract_x
_atom_site_fract_y
_atom_site_fract_z
_atom_site_U_iso_or_equiv
_atom_site_adp_type
_atom_site_occupancy
_atom_site_symmetry_multiplicity
_atom_site_calc_flag
_atom_site_refinement_flags
_atom_site_disorder_assembly
_atom_site_disorder_group
W W 0.70164(3) 0.70320(3) 0.763169(18) 0.02639(9) Uani 1 1 d . A .
Cl1 Cl 0.5687(2) 0.79146(18) 0.86776(10) 0.0379(4) Uani 1 1 d . . .
Cl2 Cl 0.8116(2) 0.64834(19) 0.63590(11) 0.0398(4) Uani 1 1 d . . .
Cl3 Cl 0.8410(2) 0.99508(18) 0.74128(11) 0.0414(4) Uani 1 1 d . . .
N1 N 0.4397(6) 0.6343(5) 0.6592(3) 0.0241(11) Uani 1 1 d . . .
N2 N 0.5064(6) 0.4661(5) 0.7418(3) 0.0267(11) Uani 1 1 d . . .
N3 N 0.8643(6) 0.6959(5) 0.8474(3) 0.0339(13) Uani 1 1 d D . .
N4 N 0.2017(6) 0.3424(5) 0.6419(3) 0.0279(12) Uani 1 1 d . . .
C1 C 0.3727(7) 0.4783(7) 0.6756(4) 0.0241(13) Uani 1 1 d . . .
C2 C 0.0399(7) 0.3668(7) 0.6198(5) 0.0450(18) Uani 1 1 d . . .
H2A H 0.0658 0.4759 0.6545 0.068 Uiso 1 1 calc R . .
H2B H -0.0614 0.2729 0.6371 0.068 Uiso 1 1 calc R . .
H2C H 0.0070 0.3681 0.5530 0.068 Uiso 1 1 calc R . .
C3 C 0.1760(8) 0.1769(6) 0.6008(4) 0.0376(16) Uani 1 1 d . . .
H3A H 0.1313 0.1600 0.5332 0.056 Uiso 1 1 calc R . .
H3B H 0.0871 0.0852 0.6262 0.056 Uiso 1 1 calc R . .
H3C H 0.2925 0.1745 0.6155 0.056 Uiso 1 1 calc R . .
C4 C 0.4696(8) 0.3194(7) 0.7934(4) 0.0368(16) Uani 1 1 d . . .
H4A H 0.3480 0.2225 0.7609 0.044 Uiso 1 1 calc R . .
C5 C 0.6139(8) 0.2624(7) 0.7907(5) 0.0513(19) Uani 1 1 d . . .
H5A H 0.6170 0.2388 0.7261 0.077 Uiso 1 1 calc R . .
H5B H 0.5839 0.1584 0.8189 0.077 Uiso 1 1 calc R . .
H5C H 0.7334 0.3534 0.8255 0.077 Uiso 1 1 calc R . .
C6 C 0.4637(12) 0.3662(9) 0.8917(5) 0.076(3) Uani 1 1 d . . .
H6A H 0.5799 0.4649 0.9238 0.114 Uiso 1 1 calc R . .
H6B H 0.4428 0.2688 0.9249 0.114 Uiso 1 1 calc R . .
H6C H 0.3647 0.3951 0.8902 0.114 Uiso 1 1 calc R . .
C7 C 0.3574(7) 0.6973(6) 0.5844(4) 0.0262(14) Uani 1 1 d . . .
H7A H 0.2395 0.5997 0.5482 0.031 Uiso 1 1 calc R . .
C8 C 0.4842(8) 0.7656(7) 0.5194(4) 0.0394(16) Uani 1 1 d . . .
H8A H 0.6016 0.8593 0.5545 0.059 Uiso 1 1 calc R . .
H8B H 0.4294 0.8079 0.4695 0.059 Uiso 1 1 calc R . .
H8C H 0.5029 0.6734 0.4925 0.059 Uiso 1 1 calc R . .
C9 C 0.3186(8) 0.8344(7) 0.6261(4) 0.0396(16) Uani 1 1 d . . .
H9A H 0.2272 0.7831 0.6621 0.059 Uiso 1 1 calc R . .
H9B H 0.2727 0.8825 0.5761 0.059 Uiso 1 1 calc R . .
H9C H 0.4312 0.9254 0.6670 0.059 Uiso 1 1 calc R . .
C10 C 1.0305(16) 0.724(2) 0.9166(9) 0.060(5) Uiso 0.595(15) 1 d PD A 1
H10A H 1.0415 0.6167 0.9186 0.071 Uiso 0.595(15) 1 calc PR A 1
C11 C 1.1945(17) 0.8636(18) 0.9104(9) 0.074(6) Uiso 0.595(15) 1 d P A 1
H11A H 1.2056 0.8585 0.8460 0.110 Uiso 0.595(15) 1 calc PR A 1
H11B H 1.2975 0.8584 0.9507 0.110 Uiso 0.595(15) 1 calc PR A 1
H11C H 1.1948 0.9708 0.9302 0.110 Uiso 0.595(15) 1 calc PR A 1
C12 C 1.017(2) 0.793(2) 1.0126(12) 0.077(5) Uiso 0.595(15) 1 d P A 1
H12A H 1.0928 0.7699 1.0628 0.116 Uiso 0.595(15) 1 calc PR A 1
H12B H 0.8902 0.7351 1.0172 0.116 Uiso 0.595(15) 1 calc PR A 1
H12C H 1.0600 0.9164 1.0179 0.116 Uiso 0.595(15) 1 calc PR A 1
C10' C 0.983(2) 0.676(2) 0.9284(8) 0.015(4) Uiso 0.405(15) 1 d PD A 2
H10B H 0.9144 0.5488 0.9242 0.018 Uiso 0.405(15) 1 calc PR A 2
C11' C 1.140(3) 0.687(3) 0.8919(17) 0.109(11) Uiso 0.405(15) 1 d P A 2
H11D H 1.1844 0.7858 0.8595 0.164 Uiso 0.405(15) 1 calc PR A 2
H11E H 1.1005 0.5821 0.8485 0.164 Uiso 0.405(15) 1 calc PR A 2
H11F H 1.2387 0.6996 0.9437 0.164 Uiso 0.405(15) 1 calc PR A 2
C12' C 0.978(3) 0.721(3) 1.0141(17) 0.071(8) Uiso 0.405(15) 1 d P A 2
H12D H 0.9524 0.8176 1.0158 0.107 Uiso 0.405(15) 1 calc PR A 2
H12E H 1.0961 0.7534 1.0568 0.107 Uiso 0.405(15) 1 calc PR A 2
H12F H 0.8824 0.6236 1.0330 0.107 Uiso 0.405(15) 1 calc PR A 2

loop_
_atom_site_aniso_label
_atom_site_aniso_U_11
_atom_site_aniso_U_22
_atom_site_aniso_U_33
_atom_site_aniso_U_23
_atom_site_aniso_U_13
_atom_site_aniso_U_12
W 0.02421(14) 0.02635(14) 0.02673(15) 0.00512(10) 0.00280(10) 0.01157(11)
Cl1 0.0416(9) 0.0420(9) 0.0326(10) 0.0030(7) 0.0110(8) 0.0212(8)
Cl2 0.0374(9) 0.0472(9) 0.0412(10) 0.0046(8) 0.0138(8) 0.0239(8)
Cl3 0.0413(9) 0.0280(8) 0.0473(11) 0.0077(8) 0.0125(8) 0.0090(7)
N1 0.025(3) 0.020(3) 0.026(3) 0.009(2) 0.002(2) 0.012(2)
N2 0.030(3) 0.023(3) 0.024(3) 0.004(2) 0.001(2) 0.013(2)
N3 0.030(3) 0.034(3) 0.034(3) 0.003(2) -0.005(2) 0.017(2)
N4 0.028(3) 0.026(3) 0.028(3) 0.006(2) 0.003(2) 0.013(2)
C1 0.023(3) 0.026(3) 0.025(3) 0.004(3) 0.006(3) 0.013(3)
C2 0.023(3) 0.043(4) 0.071(5) 0.024(4) 0.009(3) 0.016(3)
C3 0.039(4) 0.025(3) 0.038(4) 0.001(3) 0.009(3) 0.007(3)
C4 0.044(4) 0.031(4) 0.030(4) 0.010(3) -0.003(3) 0.018(3)
C5 0.060(5) 0.039(4) 0.059(5) 0.013(4) -0.001(4) 0.032(4)
C6 0.134(8) 0.065(5) 0.049(5) 0.037(4) 0.044(5) 0.053(5)
C7 0.024(3) 0.024(3) 0.026(4) 0.011(3) 0.001(3) 0.009(3)
C8 0.051(4) 0.040(4) 0.028(4) 0.014(3) 0.005(3) 0.023(3)
C9 0.045(4) 0.034(4) 0.049(4) 0.013(3) 0.013(3) 0.025(3)

loop_
_atom_type_symbol
_atom_type_description
_atom_type_scat_dispersion_real
_atom_type_scat_dispersion_imag
_atom_type_scat_source
C C 0.0033 0.0016 'International Tables Vol C Tables 4.2.6.8 and 6.1.1.4'
H H 0.0000 0.0000 'International Tables Vol C Tables 4.2.6.8 and 6.1.1.4'
N N 0.0061 0.0033 'International Tables Vol C Tables 4.2.6.8 and 6.1.1.4'
Cl Cl 0.1484 0.1585 'International Tables Vol C Tables 4.2.6.8 and 6.1.1.4'
W W -0.8490 6.8722 'International Tables Vol C Tables 4.2.6.8 and 6.1.1.4'

loop_
_geom_angle_atom_site_label_1
_geom_angle_atom_site_label_2
_geom_angle_atom_site_label_3
_geom_angle
N3 W N2 101.44(19)
N3 W N1 163.23(18)
N2 W N1 61.88(16)
N3 W Cl1 95.27(17)
N2 W Cl1 91.76(13)
N1 W Cl1 84.12(12)
N3 W Cl2 95.84(17)
N2 W Cl2 92.04(14)
N1 W Cl2 87.00(12)
Cl1 W Cl2 167.30(5)
N3 W Cl3 102.74(15)
N2 W Cl3 155.81(13)
N1 W Cl3 93.92(11)
Cl1 W Cl3 85.29(5)
Cl2 W Cl3 86.29(5)
C1 N1 C7 126.1(4)
C1 N1 W 90.3(3)
C7 N1 W 142.6(3)
C1 N2 C4 123.8(4)
C1 N2 W 100.0(3)
C4 N2 W 134.1(3)
C10 N3 C10' 19.6(8)
C10 N3 W 168.4(8)
C10' N3 W 171.1(8)
C1 N4 C3 121.2(4)
C1 N4 C2 121.5(4)
C3 N4 C2 114.9(5)
N1 C1 N4 130.2(5)
N1 C1 N2 107.8(4)
N4 C1 N2 121.9(5)
N4 C2 H2A 109.5
N4 C2 H2B 109.5
H2A C2 H2B 109.5
N4 C2 H2C 109.5
H2A C2 H2C 109.5
H2B C2 H2C 109.5
N4 C3 H3A 109.5
N4 C3 H3B 109.5
H3A C3 H3B 109.5
N4 C3 H3C 109.5
H3A C3 H3C 109.5
H3B C3 H3C 109.5
N2 C4 C6 110.9(5)
N2 C4 C5 108.7(5)
C6 C4 C5 112.3(5)
N2 C4 H4A 108.3
C6 C4 H4A 108.3
C5 C4 H4A 108.3
C4 C5 H5A 109.5
C4 C5 H5B 109.5
H5A C5 H5B 109.5
C4 C5 H5C 109.5
H5A C5 H5C 109.5
H5B C5 H5C 109.5
C4 C6 H6A 109.5
C4 C6 H6B 109.5
H6A C6 H6B 109.5
C4 C6 H6C 109.5
H6A C6 H6C 109.5
H6B C6 H6C 109.5
N1 C7 C8 109.4(4)
N1 C7 C9 109.7(4)
C8 C7 C9 111.8(4)
N1 C7 H7A 108.7
C8 C7 H7A 108.7
C9 C7 H7A 108.7
C7 C8 H8A 109.5
C7 C8 H8B 109.5
H8A C8 H8B 109.5
C7 C8 H8C 109.5
H8A C8 H8C 109.5
H8B C8 H8C 109.5
C7 C9 H9A 109.5
C7 C9 H9B 109.5
H9A C9 H9B 109.5
C7 C9 H9C 109.5
H9A C9 H9C 109.5
H9B C9 H9C 109.5
C11 C10 N3 116.0(12)
C11 C10 C12 98.6(12)
N3 C10 C12 106.6(11)
C11 C10 H10A 111.6
N3 C10 H10A 111.6
C12 C10 H10A 111.6
C12' C10' N3 119.9(15)
C12' C10' C11' 129.7(16)
N3 C10' C11' 103.5(13)
C12' C10' H10B 98.6
N3 C10' H10B 98.6
C11' C10' H10B 98.6
C10' C11' H11D 109.5
C10' C11' H11E 109.5
H11D C11' H11E 109.5
C10' C11' H11F 109.5
H11D C11' H11F 109.5
H11E C11' H11F 109.5
C10' C12' H12D 109.5
C10' C12' H12E 109.5
H12D C12' H12E 109.5
C10' C12' H12F 109.5
H12D C12' H12F 109.5
H12E C12' H12F 109.5

loop_
_geom_bond_atom_site_label_1
_geom_bond_atom_site_label_2
_geom_bond_distance
W N3 1.702(4)
W N2 1.961(4)
W N1 2.247(4)
W Cl1 2.3752(15)
W Cl2 2.3819(16)
W Cl3 2.3833(14)
N1 C1 1.294(6)
N1 C7 1.468(6)
N2 C1 1.399(6)
N2 C4 1.488(6)
N3 C10 1.485(8)
N3 C10' 1.488(8)
N4 C1 1.373(6)
N4 C3 1.463(6)
N4 C2 1.464(6)
C2 H2A 0.9800
C2 H2B 0.9800
C2 H2C 0.9800
C3 H3A 0.9800
C3 H3B 0.9800
C3 H3C 0.9800
C4 C6 1.513(9)
C4 C5 1.527(8)
C4 H4A 1.0000
C5 H5A 0.9800
C5 H5B 0.9800
C5 H5C 0.9800
C6 H6A 0.9800
C6 H6B 0.9800
C6 H6C 0.9800
C7 C8 1.527(7)
C7 C9 1.526(7)
C7 H7A 1.0000
C8 H8A 0.9800
C8 H8B 0.9800
C8 H8C 0.9800
C9 H9A 0.9800
C9 H9B 0.9800
C9 H9C 0.9800
C10 C11 1.408(16)
C10 C12 1.57(2)
C10 H10A 1.0000
C11 H11A 0.9800
C11 H11B 0.9800
C11 H11C 0.9800
C12 H12A 0.9800
C12 H12B 0.9800
C12 H12C 0.9800
C10' C12' 1.33(3)
C10' C11' 1.50(3)
C10' H10B 1.0000
C11' H11D 0.9800
C11' H11E 0.9800
C11' H11F 0.9800
C12' H12D 0.9800
C12' H12E 0.9800
C12' H12F 0.9800
